data_4117794
loop_
_publ_author_name
'Bo Zheng'
'Xu-Dong Chen'
'Shao-Liang Zheng'
'R. H. Holm'

_publ_section_title
;
 Selenium as a Structural Surrogate of Sulfur: Template-Assisted Assembly
 of Five Types of Tungsten-Iron-Sulfur/Selenium Clusters and the
 Structural Fate of Chalcogenide Reactants
;
_journal_name_full 'Journal of the American Chemical Society'
_journal_page_first 6479
_journal_page_last 6490
_journal_paper_doi 10.1021/ja3010539
_journal_volume 134
_journal_year 2012
_chemical_formula_sum 'C57 H87 B2 Fe3 N6 P3 S3 Se W'
_chemical_formula_weight 1497.40
_chemical_name_systematic
; 
 ? 
;
_space_group_IT_number 14
_symmetry_cell_setting monoclinic
_symmetry_space_group_name_Hall '-P 2ybc'
_symmetry_space_group_name_H-M 'P 1 21/c 1'
_atom_sites_solution_hydrogens geom
_atom_sites_solution_primary direct
_atom_sites_solution_secondary difmap
_audit_creation_method SHELXL-97
_cell_angle_alpha 90.00
_cell_angle_beta 92.6420(10)
_cell_angle_gamma 90.00
_cell_formula_units_Z 4
_cell_length_a 11.5364(9)
_cell_length_b 15.3524(12)
_cell_length_c 35.917(3)
_cell_measurement_reflns_used 14229
_cell_measurement_temperature 100(1)
_cell_measurement_theta_max 25.659
_cell_measurement_theta_min 2.158
_cell_volume 6354.5(9)
_computing_cell_refinement 'SAINT 7.46A (Bruker-AXS, 2009)'
_computing_data_collection 'APEx2 v2009.3.0 (Bruker-AXS, 2009)'
_computing_data_reduction 'SAINT 7.46A (Bruker-AXS, 2009)'
_computing_molecular_graphics 'Bruker SHELXTL (Sheldrick, 2008)'
_computing_publication_material 'Bruker SHELXTL (Sheldrick, 2008)'
_computing_structure_refinement 'SHELXL-97 (Sheldrick, 2008)'
_computing_structure_solution 'SHELXS-97 (Sheldrick, 2008)'
_diffrn_ambient_temperature 100(1)
_diffrn_measured_fraction_theta_full 0.998
_diffrn_measured_fraction_theta_max 0.998
_diffrn_measurement_device_type
;
Bruker D8 goniometer with CCD area detector
;
_diffrn_measurement_method 'phi and omega scans'
_diffrn_radiation_monochromator graphite
_diffrn_radiation_source 'fine-focus sealed tube'
_diffrn_radiation_type MoK\a
_diffrn_radiation_wavelength 0.71073
_diffrn_reflns_av_R_equivalents 0.0621
_diffrn_reflns_av_sigmaI/netI 0.0416
_diffrn_reflns_limit_h_max 14
_diffrn_reflns_limit_h_min -14
_diffrn_reflns_limit_k_max 18
_diffrn_reflns_limit_k_min -18
_diffrn_reflns_limit_l_max 43
_diffrn_reflns_limit_l_min -43
_diffrn_reflns_number 71107
_diffrn_reflns_theta_full 25.72
_diffrn_reflns_theta_max 25.72
_diffrn_reflns_theta_min 1.75
_exptl_absorpt_coefficient_mu 3.264
_exptl_absorpt_correction_T_max 0.6579
_exptl_absorpt_correction_T_min 0.4959
_exptl_absorpt_correction_type multi-scan
_exptl_absorpt_process_details 'SADABS(Sheldrick, 2008)'
_exptl_crystal_colour black
_exptl_crystal_density_diffrn 1.565
_exptl_crystal_description block
_exptl_crystal_F_000 3040
_exptl_crystal_size_max 0.25
_exptl_crystal_size_mid 0.19
_exptl_crystal_size_min 0.14
_refine_diff_density_max 1.159
_refine_diff_density_min -1.515
_refine_diff_density_rms 0.110
_refine_ls_extinction_method none
_refine_ls_goodness_of_fit_ref 1.062
_refine_ls_hydrogen_treatment constr
_refine_ls_matrix_type full
_refine_ls_number_parameters 682
_refine_ls_number_reflns 12085
_refine_ls_number_restraints 46
_refine_ls_restrained_S_all 1.086
_refine_ls_R_factor_all 0.0473
_refine_ls_R_factor_gt 0.0354
_refine_ls_shift/su_max 0.003
_refine_ls_shift/su_mean 0.000
_refine_ls_structure_factor_coef Fsqd
_refine_ls_weighting_details 'calc w=1/[\s^2^(Fo^2^)+(0.0233P)^2^+17.6094P] where P=(Fo^2^+2Fc^2^)/3'
_refine_ls_weighting_scheme calc
_refine_ls_wR_factor_gt 0.0725
_refine_ls_wR_factor_ref 0.0768
_reflns_number_gt 10112
_reflns_number_total 12085
_reflns_threshold_expression >2sigma(I)
_cod_data_source_file ja3010539_si_001_06.cif
_cod_data_source_block compound7b
_cod_original_sg_symbol_H-M 'P 21/c'
_cod_database_code 4117794

loop_
_symmetry_equiv_pos_as_xyz
'x, y, z'
'-x, y+1/2, -z+1/2'
'-x, -y, -z'
'x, -y-1/2, z-1/2'

loop_
_atom_site_label
_atom_site_type_symbol
_atom_site_fract_x
_atom_site_fract_y
_atom_site_fract_z
_atom_site_U_iso_or_equiv
_atom_site_adp_type
_atom_site_occupancy
_atom_site_symmetry_multiplicity
_atom_site_calc_flag
_atom_site_refinement_flags
_atom_site_disorder_assembly
_atom_site_disorder_group
W1 W 0.078193(14) 0.807213(11) 0.603547(5) 0.01455(5) Uani 1 1 d . C .
Se1 Se -0.09267(4) 0.62979(3) 0.666624(13) 0.02460(11) Uani 1 1 d . C .
Fe1 Fe -0.12816(5) 0.75680(4) 0.628838(17) 0.01773(14) Uani 1 1 d . C .
Fe2 Fe 0.01681(5) 0.63847(4) 0.610287(17) 0.01753(14) Uani 1 1 d . C .
Fe3 Fe 0.06068(5) 0.73002(4) 0.671831(17) 0.01813(14) Uani 1 1 d . . .
S1 S -0.07330(9) 0.73367(7) 0.56990(3) 0.0183(2) Uani 1 1 d . . .
S2 S 0.19098(9) 0.69253(7) 0.63004(3) 0.0205(2) Uani 1 1 d . C .
S3 S -0.01712(9) 0.86058(7) 0.65630(3) 0.0191(2) Uani 1 1 d . C .
P1 P -0.33289(10) 0.75885(8) 0.63571(3) 0.0229(3) Uani 1 1 d D . .
N1 N 0.0225(3) 0.9287(2) 0.57267(10) 0.0191(8) Uani 1 1 d . . .
N2 N 0.1025(3) 0.9781(2) 0.55486(10) 0.0195(8) Uani 1 1 d . D .
N3 N 0.2270(3) 0.8980(2) 0.61991(10) 0.0199(8) Uani 1 1 d . . .
N4 N 0.2824(3) 0.9428(2) 0.59261(10) 0.0182(8) Uani 1 1 d . D .
N5 N 0.1811(3) 0.7880(2) 0.55123(10) 0.0198(8) Uani 1 1 d . . .
N6 N 0.2344(3) 0.8581(2) 0.53528(10) 0.0181(8) Uani 1 1 d . D .
C1 C -0.1918(4) 0.9415(3) 0.58243(14) 0.0262(11) Uani 1 1 d . . .
H1A H -0.2127 0.8867 0.5699 0.039 Uiso 1 1 calc R D .
H1B H -0.2521 0.9851 0.5767 0.039 Uiso 1 1 calc R . .
H1C H -0.1850 0.9319 0.6094 0.039 Uiso 1 1 calc R . .
C2 C -0.0788(4) 0.9732(3) 0.56920(12) 0.0201(9) Uani 1 1 d . D .
C3 C -0.0610(4) 1.0503(3) 0.54996(12) 0.0238(10) Uani 1 1 d . . .
H3 H -0.1173 1.0939 0.5441 0.029 Uiso 1 1 calc R D .
C4 C 0.0533(4) 1.0513(3) 0.54110(12) 0.0214(10) Uani 1 1 d . D .
C5 C 0.1174(4) 1.1189(3) 0.52043(13) 0.0280(11) Uani 1 1 d . . .
H5A H 0.1810 1.1421 0.5366 0.042 Uiso 1 1 calc R D .
H5B H 0.0643 1.1662 0.5130 0.042 Uiso 1 1 calc R . .
H5C H 0.1491 1.0928 0.4982 0.042 Uiso 1 1 calc R . .
C6 C 0.2554(5) 0.8867(4) 0.68963(13) 0.0367(13) Uani 1 1 d . . .
H6A H 0.1786 0.9096 0.6949 0.055 Uiso 1 1 calc R D .
H6B H 0.3127 0.9082 0.7084 0.055 Uiso 1 1 calc R . .
H6C H 0.2536 0.8229 0.6903 0.055 Uiso 1 1 calc R . .
C7 C 0.2879(4) 0.9162(3) 0.65200(12) 0.0226(10) Uani 1 1 d . D .
C8 C 0.3818(4) 0.9693(3) 0.64504(13) 0.0229(10) Uani 1 1 d . . .
H8 H 0.4388 0.9904 0.6627 0.028 Uiso 1 1 calc R D .
C9 C 0.3758(4) 0.9852(3) 0.60746(13) 0.0204(10) Uani 1 1 d . D .
C10 C 0.4541(4) 1.0382(3) 0.58424(13) 0.0271(11) Uani 1 1 d . . .
H10A H 0.4877 1.0008 0.5654 0.041 Uiso 1 1 calc R D .
H10B H 0.5164 1.0635 0.6002 0.041 Uiso 1 1 calc R . .
H10C H 0.4093 1.0850 0.5718 0.041 Uiso 1 1 calc R . .
C11 C 0.1639(4) 0.6279(3) 0.53640(14) 0.0297(12) Uani 1 1 d . . .
H11A H 0.1919 0.6079 0.5611 0.045 Uiso 1 1 calc R D .
H11B H 0.1936 0.5894 0.5173 0.045 Uiso 1 1 calc R . .
H11C H 0.0788 0.6269 0.5349 0.045 Uiso 1 1 calc R . .
C12 C 0.2055(4) 0.7188(3) 0.53017(12) 0.0206(10) Uani 1 1 d . D .
C13 C 0.2745(4) 0.7437(3) 0.50141(13) 0.0244(10) Uani 1 1 d . . .
H13 H 0.3040 0.7072 0.4827 0.029 Uiso 1 1 calc R D .
C14 C 0.2918(4) 0.8318(3) 0.50533(12) 0.0213(10) Uani 1 1 d . D .
C15 C 0.3636(4) 0.8919(3) 0.48281(13) 0.0280(11) Uani 1 1 d . . .
H15A H 0.3143 0.9385 0.4722 0.042 Uiso 1 1 calc R D .
H15B H 0.3976 0.8591 0.4626 0.042 Uiso 1 1 calc R . .
H15C H 0.4257 0.9172 0.4989 0.042 Uiso 1 1 calc R . .
C21 C -0.4297(4) 0.8059(4) 0.59936(14) 0.0348(12) Uani 1 1 d . D .
H21A H -0.5103 0.8042 0.6077 0.042 Uiso 1 1 calc R . .
H21B H -0.4086 0.8677 0.5958 0.042 Uiso 1 1 calc R . .
C22 C -0.4251(5) 0.7589(4) 0.56242(15) 0.0452(15) Uani 1 1 d . . .
H22A H -0.4374 0.8007 0.5420 0.068 Uiso 1 1 calc R D .
H22B H -0.4858 0.7142 0.5607 0.068 Uiso 1 1 calc R . .
H22C H -0.3489 0.7313 0.5606 0.068 Uiso 1 1 calc R . .
C25 C -0.3710(5) 0.8198(4) 0.67731(15) 0.0438(10) Uani 1 1 d . D .
H25A H -0.3467 0.8812 0.6746 0.053 Uiso 1 1 calc R . .
H25B H -0.4563 0.8190 0.6792 0.053 Uiso 1 1 calc R . .
C26 C -0.3146(7) 0.7829(4) 0.71323(19) 0.0639(15) Uani 1 1 d . . .
H26A H -0.2566 0.7392 0.7071 0.096 Uiso 1 1 calc R D .
H26B H -0.3741 0.7559 0.7280 0.096 Uiso 1 1 calc R . .
H26C H -0.2769 0.8301 0.7276 0.096 Uiso 1 1 calc R . .
C23 C -0.3902(4) 0.6493(3) 0.64301(15) 0.0303(12) Uani 1 1 d D B .
H23A H -0.3885 0.6169 0.6192 0.036 Uiso 1 1 calc R A 1
H23B H -0.3378 0.6188 0.6613 0.036 Uiso 1 1 calc R A 1
C24A C -0.514(4) 0.6454(6) 0.657(4) 0.050(3) Uani 0.12(6) 1 d PD B 1
H24A H -0.5118 0.6544 0.6839 0.074 Uiso 0.12(6) 1 calc PR B 1
H24B H -0.5480 0.5882 0.6510 0.074 Uiso 0.12(6) 1 calc PR B 1
H24C H -0.5613 0.6910 0.6446 0.074 Uiso 0.12(6) 1 calc PR B 1
C24B C -0.5214(7) 0.6440(4) 0.6481(6) 0.050(3) Uani 0.88(6) 1 d PD B 2
H24D H -0.5451 0.6919 0.6641 0.074 Uiso 0.88(6) 1 calc PR B 2
H24E H -0.5401 0.5882 0.6596 0.074 Uiso 0.88(6) 1 calc PR B 2
H24F H -0.5629 0.6486 0.6237 0.074 Uiso 0.88(6) 1 calc PR B 2
P2 P -0.01761(11) 0.48718(8) 0.59512(4) 0.0255(3) Uani 1 1 d D . .
C31 C -0.1736(4) 0.4635(3) 0.58826(15) 0.0353(10) Uani 1 1 d D C .
H31A H -0.1830 0.4009 0.5822 0.042 Uiso 1 1 calc R . .
H31B H -0.2114 0.4740 0.6120 0.042 Uiso 1 1 calc R . .
C32 C -0.2361(5) 0.5162(4) 0.55806(16) 0.0506(13) Uani 1 1 d D . .
H32A H -0.2161 0.4940 0.5336 0.076 Uiso 1 1 calc R C .
H32B H -0.2126 0.5774 0.5603 0.076 Uiso 1 1 calc R . .
H32C H -0.3200 0.5115 0.5606 0.076 Uiso 1 1 calc R . .
C33 C 0.0503(5) 0.4379(4) 0.55490(15) 0.0407(10) Uani 1 1 d D C .
H33A H 0.0199 0.4679 0.5321 0.049 Uiso 1 1 calc R . .
H33B H 0.1347 0.4495 0.5573 0.049 Uiso 1 1 calc R . .
C34 C 0.0331(6) 0.3404(4) 0.54933(16) 0.0465(12) Uani 1 1 d D . .
H34A H 0.0269 0.3273 0.5226 0.070 Uiso 1 1 calc R C .
H34B H -0.0382 0.3221 0.5609 0.070 Uiso 1 1 calc R . .
H34C H 0.0994 0.3090 0.5609 0.070 Uiso 1 1 calc R . .
C35A C 0.009(3) 0.414(3) 0.6346(11) 0.0318(15) Uani 0.09(6) 1 d PD C 1
H35A H -0.0431 0.4294 0.6547 0.038 Uiso 0.09(6) 1 calc PR C 1
H35B H -0.0096 0.3533 0.6267 0.038 Uiso 0.09(6) 1 calc PR C 1
C36A C 0.134(5) 0.417(9) 0.650(3) 0.044(3) Uani 0.09(6) 1 d PD C 1
H36A H 0.1847 0.4352 0.6301 0.066 Uiso 0.09(6) 1 calc PR C 1
H36B H 0.1579 0.3593 0.6590 0.066 Uiso 0.09(6) 1 calc PR C 1
H36C H 0.1408 0.4590 0.6705 0.066 Uiso 0.09(6) 1 calc PR C 1
C36B C 0.1561(13) 0.4226(10) 0.6442(4) 0.044(3) Uani 0.91(6) 1 d PD C 2
H36D H 0.1998 0.3990 0.6237 0.066 Uiso 0.91(6) 1 calc PR C 2
H36E H 0.1742 0.3890 0.6669 0.066 Uiso 0.91(6) 1 calc PR C 2
H36F H 0.1777 0.4837 0.6484 0.066 Uiso 0.91(6) 1 calc PR C 2
C35B C 0.0267(12) 0.4166(5) 0.63423(19) 0.0318(15) Uani 0.91(6) 1 d PD C 2
H35C H -0.0171 0.4331 0.6562 0.038 Uiso 0.91(6) 1 calc PR C 2
H35D H 0.0067 0.3556 0.6278 0.038 Uiso 0.91(6) 1 calc PR C 2
B1 B 0.2293(4) 0.9479(3) 0.55312(14) 0.0214(11) Uani 1 1 d . . .
H1 H 0.2738 0.9905 0.5383 0.026 Uiso 1 1 calc R D .
C57 C 0.5192(4) 0.3617(3) 0.67539(13) 0.0254(10) Uani 1 1 d . . .
C62 C 0.4379(5) 0.3939(3) 0.69965(14) 0.0329(12) Uani 1 1 d . . .
H62 H 0.3609 0.3717 0.6978 0.039 Uiso 1 1 calc R . .
C61 C 0.4653(5) 0.4569(3) 0.72628(15) 0.0393(14) Uani 1 1 d . . .
H61 H 0.4073 0.4768 0.7422 0.047 Uiso 1 1 calc R . .
C63 C 0.3699(4) 0.2338(3) 0.64989(13) 0.0238(10) Uani 1 1 d . . .
C60 C 0.5755(5) 0.4908(3) 0.72997(16) 0.0408(14) Uani 1 1 d . . .
H60 H 0.5939 0.5339 0.7483 0.049 Uiso 1 1 calc R . .
C64 C 0.3513(4) 0.1986(3) 0.68514(13) 0.0266(11) Uani 1 1 d . . .
H64 H 0.4067 0.2102 0.7049 0.032 Uiso 1 1 calc R . .
C59 C 0.6588(5) 0.4618(3) 0.70676(16) 0.0393(14) Uani 1 1 d . . .
H59 H 0.7352 0.4849 0.7088 0.047 Uiso 1 1 calc R . .
C65 C 0.2559(4) 0.1477(3) 0.69254(14) 0.0319(12) Uani 1 1 d . . .
H65 H 0.2468 0.1259 0.7170 0.038 Uiso 1 1 calc R . .
C58 C 0.6306(4) 0.3982(3) 0.68019(14) 0.0322(12) Uani 1 1 d . . .
H58 H 0.6896 0.3785 0.6646 0.039 Uiso 1 1 calc R . .
C66 C 0.1732(4) 0.1285(3) 0.66424(15) 0.0319(12) Uani 1 1 d . . .
H66 H 0.1083 0.0927 0.6690 0.038 Uiso 1 1 calc R . .
C51 C 0.6005(4) 0.2255(3) 0.63838(14) 0.0303(12) Uani 1 1 d . . .
C67 C 0.1877(4) 0.1625(3) 0.62933(14) 0.0284(11) Uani 1 1 d . . .
H67 H 0.1318 0.1507 0.6097 0.034 Uiso 1 1 calc R . .
C56 C 0.6948(5) 0.2473(4) 0.61675(17) 0.0417(14) Uani 1 1 d . . .
H56 H 0.6894 0.2981 0.6017 0.050 Uiso 1 1 calc R . .
C68 C 0.2834(4) 0.2138(3) 0.62268(14) 0.0268(11) Uani 1 1 d . . .
H68 H 0.2906 0.2366 0.5983 0.032 Uiso 1 1 calc R . .
C55 C 0.7960(5) 0.1977(5) 0.6164(2) 0.0554(18) Uani 1 1 d . . .
H55 H 0.8586 0.2162 0.6021 0.067 Uiso 1 1 calc R . .
C54 C 0.8053(5) 0.1224(4) 0.6368(2) 0.0523(18) Uani 1 1 d . . .
H54 H 0.8740 0.0883 0.6365 0.063 Uiso 1 1 calc R . .
C53 C 0.7137(5) 0.0964(4) 0.65761(19) 0.0484(16) Uani 1 1 d . . .
H53 H 0.7183 0.0436 0.6714 0.058 Uiso 1 1 calc R . .
C52 C 0.6144(4) 0.1482(3) 0.65825(16) 0.0355(13) Uani 1 1 d . . .
H52 H 0.5530 0.1296 0.6731 0.043 Uiso 1 1 calc R . .
C69 C 0.4657(4) 0.3464(4) 0.60280(14) 0.0300(11) Uani 1 1 d . . .
C70 C 0.4684(5) 0.3071(4) 0.56750(15) 0.0443(14) Uani 1 1 d . . .
H70 H 0.4876 0.2471 0.5661 0.053 Uiso 1 1 calc R . .
C71 C 0.4442(6) 0.3522(5) 0.53480(17) 0.0562(18) Uani 1 1 d . . .
H71 H 0.4464 0.3228 0.5116 0.067 Uiso 1 1 calc R . .
C72 C 0.4169(5) 0.4393(5) 0.53546(17) 0.0557(19) Uani 1 1 d . . .
H72 H 0.4003 0.4702 0.5129 0.067 Uiso 1 1 calc R . .
C73 C 0.4139(5) 0.4811(4) 0.56930(16) 0.0478(16) Uani 1 1 d . . .
H73 H 0.3956 0.5413 0.5702 0.057 Uiso 1 1 calc R . .
C74 C 0.4378(5) 0.4350(4) 0.60221(15) 0.0372(13) Uani 1 1 d . . .
H74 H 0.4350 0.4652 0.6253 0.045 Uiso 1 1 calc R . .
B2 B 0.4870(5) 0.2914(4) 0.64170(16) 0.0268(12) Uani 1 1 d . . .
P3A P 0.1280(3) 0.6874(2) 0.73155(10) 0.0277(6) Uani 0.714(4) 1 d PDU D 1
C41A C 0.2449(6) 0.7418(5) 0.7587(2) 0.0353(10) Uani 0.714(4) 1 d PD D 1
H41A H 0.2331 0.8056 0.7572 0.042 Uiso 0.714(4) 1 calc PR D 1
H41B H 0.2415 0.7244 0.7851 0.042 Uiso 0.714(4) 1 calc PR D 1
C42A C 0.3630(7) 0.7201(7) 0.7452(3) 0.0506(13) Uani 0.714(4) 1 d PD D 1
H42A H 0.3668 0.7367 0.7189 0.076 Uiso 0.714(4) 1 calc PR D 1
H42B H 0.3769 0.6573 0.7478 0.076 Uiso 0.714(4) 1 calc PR D 1
H42C H 0.4223 0.7521 0.7600 0.076 Uiso 0.714(4) 1 calc PR D 1
C43A C 0.0106(6) 0.6936(5) 0.7645(2) 0.0407(10) Uani 0.714(4) 1 d PDU D 1
H43A H -0.0582 0.6619 0.7541 0.049 Uiso 0.714(4) 1 calc PR D 1
H43B H 0.0361 0.6652 0.7882 0.049 Uiso 0.714(4) 1 calc PR D 1
C44A C -0.0211(8) 0.7854(5) 0.7717(2) 0.0465(12) Uani 0.714(4) 1 d PD D 1
H44A H -0.0297 0.8169 0.7480 0.070 Uiso 0.714(4) 1 calc PR D 1
H44B H 0.0400 0.8128 0.7875 0.070 Uiso 0.714(4) 1 calc PR D 1
H44C H -0.0946 0.7872 0.7843 0.070 Uiso 0.714(4) 1 calc PR D 1
C45A C 0.1692(7) 0.5711(5) 0.7319(2) 0.0438(10) Uani 0.714(4) 1 d PDU D 1
H45A H 0.1947 0.5550 0.7069 0.053 Uiso 0.714(4) 1 calc PR D 1
H45B H 0.2359 0.5627 0.7499 0.053 Uiso 0.714(4) 1 calc PR D 1
C46A C 0.0764(9) 0.5130(6) 0.7418(3) 0.0639(15) Uani 0.714(4) 1 d PDU D 1
H46A H 0.0336 0.4936 0.7191 0.096 Uiso 0.714(4) 1 calc PR D 1
H46B H 0.0236 0.5438 0.7579 0.096 Uiso 0.714(4) 1 calc PR D 1
H46C H 0.1093 0.4624 0.7551 0.096 Uiso 0.714(4) 1 calc PR D 1
P3B P 0.1084(9) 0.7050(6) 0.7375(3) 0.0277(6) Uani 0.286(4) 1 d PD D 2
C41B C 0.2589(11) 0.6448(10) 0.7365(5) 0.0353(10) Uani 0.286(4) 1 d PD D 2
H41C H 0.2642 0.6042 0.7579 0.042 Uiso 0.286(4) 1 calc PR D 2
H41D H 0.2585 0.6089 0.7136 0.042 Uiso 0.286(4) 1 calc PR D 2
C42B C 0.3633(16) 0.6970(17) 0.7377(8) 0.0506(13) Uani 0.286(4) 1 d PD D 2
H42D H 0.3946 0.6991 0.7128 0.076 Uiso 0.286(4) 1 calc PR D 2
H42E H 0.4209 0.6712 0.7553 0.076 Uiso 0.286(4) 1 calc PR D 2
H42F H 0.3450 0.7562 0.7458 0.076 Uiso 0.286(4) 1 calc PR D 2
C43B C 0.1340(14) 0.7878(10) 0.7696(5) 0.0407(10) Uani 0.286(4) 1 d PD D 2
H43C H 0.1495 0.7634 0.7949 0.049 Uiso 0.286(4) 1 calc PR D 2
H43D H 0.2016 0.8231 0.7629 0.049 Uiso 0.286(4) 1 calc PR D 2
C44B C 0.0207(16) 0.8450(12) 0.7685(6) 0.0465(12) Uani 0.286(4) 1 d PD D 2
H44D H 0.0273 0.8913 0.7500 0.070 Uiso 0.286(4) 1 calc PR D 2
H44E H 0.0109 0.8708 0.7931 0.070 Uiso 0.286(4) 1 calc PR D 2
H44F H -0.0465 0.8083 0.7617 0.070 Uiso 0.286(4) 1 calc PR D 2
C45B C 0.0607(14) 0.6020(10) 0.7581(5) 0.0438(10) Uani 0.286(4) 1 d PD D 2
H45C H 0.0251 0.6146 0.7820 0.053 Uiso 0.286(4) 1 calc PR D 2
H45D H 0.0004 0.5753 0.7412 0.053 Uiso 0.286(4) 1 calc PR D 2
C46B C 0.1654(19) 0.5329(13) 0.7653(7) 0.0639(15) Uani 0.286(4) 1 d PD D 2
H46D H 0.1727 0.4966 0.7431 0.096 Uiso 0.286(4) 1 calc PR D 2
H46E H 0.1487 0.4959 0.7866 0.096 Uiso 0.286(4) 1 calc PR D 2
H46F H 0.2382 0.5644 0.7706 0.096 Uiso 0.286(4) 1 calc PR D 2

loop_
_atom_site_aniso_label
_atom_site_aniso_U_11
_atom_site_aniso_U_22
_atom_site_aniso_U_33
_atom_site_aniso_U_23
_atom_site_aniso_U_13
_atom_site_aniso_U_12
W1 0.01641(9) 0.01331(9) 0.01406(9) 0.00110(7) 0.00201(6) -0.00066(7)
Se1 0.0213(2) 0.0241(3) 0.0286(3) 0.0065(2) 0.00415(19) -0.00289(19)
Fe1 0.0156(3) 0.0193(3) 0.0183(3) 0.0018(3) 0.0016(2) 0.0006(2)
Fe2 0.0181(3) 0.0138(3) 0.0207(3) 0.0016(3) 0.0005(3) -0.0008(2)
Fe3 0.0169(3) 0.0199(3) 0.0177(3) 0.0037(3) 0.0006(2) -0.0013(2)
S1 0.0204(5) 0.0175(6) 0.0169(6) 0.0004(5) -0.0009(4) -0.0004(4)
S2 0.0166(5) 0.0197(6) 0.0250(6) 0.0031(5) 0.0003(4) 0.0009(5)
S3 0.0215(5) 0.0190(6) 0.0171(6) -0.0013(5) 0.0033(4) 0.0003(4)
P1 0.0186(6) 0.0268(7) 0.0233(7) -0.0018(5) 0.0008(5) 0.0031(5)
N1 0.0233(19) 0.0156(19) 0.019(2) -0.0019(16) 0.0023(15) 0.0004(15)
N2 0.028(2) 0.0142(19) 0.0157(19) 0.0014(15) 0.0012(16) -0.0033(16)
N3 0.0226(19) 0.0152(19) 0.022(2) 0.0008(16) 0.0037(16) -0.0043(15)
N4 0.0220(19) 0.0145(19) 0.019(2) 0.0000(15) 0.0054(15) -0.0032(15)
N5 0.0234(19) 0.018(2) 0.019(2) 0.0001(16) 0.0057(15) -0.0027(15)
N6 0.0213(18) 0.0166(19) 0.0168(19) 0.0019(16) 0.0043(15) -0.0009(15)
C1 0.026(2) 0.023(3) 0.029(3) 0.003(2) -0.003(2) 0.007(2)
C2 0.027(2) 0.019(2) 0.013(2) -0.0040(19) -0.0006(18) 0.0032(19)
C3 0.038(3) 0.013(2) 0.020(2) 0.0007(19) -0.003(2) 0.005(2)
C4 0.040(3) 0.010(2) 0.014(2) -0.0039(18) -0.0051(19) 0.0011(19)
C5 0.046(3) 0.014(2) 0.025(3) 0.002(2) 0.008(2) 0.000(2)
C6 0.041(3) 0.048(3) 0.020(3) 0.007(2) -0.008(2) -0.023(3)
C7 0.027(2) 0.025(3) 0.016(2) -0.001(2) 0.0004(19) -0.005(2)
C8 0.022(2) 0.020(2) 0.026(3) -0.002(2) -0.0022(19) -0.0038(19)
C9 0.021(2) 0.014(2) 0.027(3) -0.0027(19) 0.0030(19) -0.0034(18)
C10 0.032(3) 0.023(3) 0.026(3) -0.004(2) 0.003(2) -0.012(2)
C11 0.040(3) 0.018(2) 0.033(3) -0.006(2) 0.018(2) -0.002(2)
C12 0.026(2) 0.017(2) 0.020(2) -0.0033(19) 0.0050(19) -0.0028(18)
C13 0.024(2) 0.028(3) 0.023(3) -0.004(2) 0.0080(19) 0.004(2)
C14 0.020(2) 0.029(3) 0.015(2) 0.0017(19) -0.0001(18) 0.0012(19)
C15 0.031(3) 0.031(3) 0.023(3) 0.001(2) 0.010(2) -0.004(2)
C21 0.026(3) 0.044(3) 0.034(3) 0.003(3) 0.000(2) 0.008(2)
C22 0.039(3) 0.064(4) 0.032(3) -0.004(3) -0.010(2) 0.013(3)
C25 0.052(3) 0.044(2) 0.036(3) 0.002(2) 0.002(2) 0.0129(18)
C26 0.091(4) 0.046(2) 0.055(3) -0.002(3) -0.002(3) -0.012(3)
C23 0.019(2) 0.027(3) 0.045(3) -0.002(2) 0.005(2) -0.002(2)
C24A 0.025(3) 0.046(4) 0.078(9) -0.018(4) 0.011(4) -0.004(3)
C24B 0.025(3) 0.046(4) 0.078(9) -0.018(4) 0.011(4) -0.004(3)
P2 0.0298(7) 0.0189(6) 0.0276(7) 0.0018(5) -0.0010(5) -0.0025(5)
C31 0.037(2) 0.033(2) 0.036(2) -0.001(2) -0.0032(19) -0.0080(19)
C32 0.044(3) 0.060(4) 0.046(3) -0.013(3) -0.012(2) 0.010(2)
C33 0.045(2) 0.046(3) 0.032(2) -0.002(2) 0.0109(17) -0.0014(19)
C34 0.069(3) 0.037(3) 0.034(3) -0.005(2) 0.006(2) 0.000(2)
C35A 0.040(4) 0.022(3) 0.033(3) 0.004(2) 0.003(3) 0.000(2)
C36A 0.042(5) 0.041(4) 0.048(5) 0.010(4) -0.010(4) 0.009(4)
C36B 0.042(5) 0.041(4) 0.048(5) 0.010(4) -0.010(4) 0.009(4)
C35B 0.040(4) 0.022(3) 0.033(3) 0.004(2) 0.003(3) 0.000(2)
B1 0.027(3) 0.018(3) 0.020(3) 0.003(2) 0.006(2) -0.004(2)
C57 0.035(3) 0.020(2) 0.022(3) 0.007(2) -0.003(2) 0.002(2)
C62 0.039(3) 0.028(3) 0.031(3) -0.003(2) -0.004(2) 0.004(2)
C61 0.052(3) 0.033(3) 0.032(3) -0.009(2) -0.010(3) 0.013(3)
C63 0.023(2) 0.021(2) 0.028(3) -0.005(2) 0.0042(19) 0.0045(19)
C60 0.061(4) 0.026(3) 0.034(3) -0.004(2) -0.021(3) 0.002(3)
C64 0.025(2) 0.031(3) 0.024(3) -0.001(2) 0.0012(19) 0.003(2)
C59 0.046(3) 0.027(3) 0.043(3) 0.006(3) -0.016(3) -0.008(2)
C65 0.028(3) 0.041(3) 0.027(3) 0.005(2) 0.007(2) 0.003(2)
C58 0.039(3) 0.027(3) 0.030(3) 0.003(2) -0.003(2) -0.006(2)
C66 0.022(2) 0.033(3) 0.042(3) -0.005(2) 0.009(2) -0.003(2)
C51 0.030(3) 0.026(3) 0.035(3) -0.016(2) 0.004(2) -0.010(2)
C67 0.023(2) 0.032(3) 0.030(3) -0.008(2) 0.001(2) 0.001(2)
C56 0.037(3) 0.041(3) 0.049(4) -0.010(3) 0.016(3) -0.009(3)
C68 0.029(3) 0.025(3) 0.026(3) -0.006(2) 0.004(2) -0.001(2)
C55 0.032(3) 0.062(5) 0.075(5) -0.028(4) 0.024(3) -0.008(3)
C54 0.033(3) 0.045(4) 0.079(5) -0.035(4) 0.004(3) 0.002(3)
C53 0.036(3) 0.031(3) 0.079(5) -0.020(3) 0.001(3) 0.000(3)
C52 0.032(3) 0.025(3) 0.049(3) -0.015(3) 0.007(2) -0.004(2)
C69 0.026(2) 0.042(3) 0.022(3) 0.000(2) 0.001(2) -0.012(2)
C70 0.053(3) 0.054(4) 0.028(3) -0.006(3) 0.011(3) -0.010(3)
C71 0.054(4) 0.089(6) 0.026(3) -0.004(3) 0.006(3) -0.012(4)
C72 0.042(3) 0.097(6) 0.027(3) 0.027(4) -0.006(3) -0.013(4)
C73 0.046(3) 0.057(4) 0.039(4) 0.015(3) -0.011(3) -0.011(3)
C74 0.040(3) 0.041(3) 0.029(3) 0.005(3) -0.007(2) -0.009(3)
B2 0.030(3) 0.026(3) 0.025(3) -0.005(2) 0.003(2) -0.003(2)
P3A 0.0302(15) 0.0355(15) 0.0175(14) 0.0015(11) 0.0032(8) -0.0006(11)
C41A 0.037(2) 0.033(2) 0.036(2) -0.001(2) -0.0032(19) -0.0080(19)
C42A 0.044(3) 0.060(4) 0.046(3) -0.013(3) -0.012(2) 0.010(2)
C43A 0.045(2) 0.046(3) 0.032(2) -0.002(2) 0.0109(17) -0.0014(19)
C44A 0.069(3) 0.037(3) 0.034(3) -0.005(2) 0.006(2) 0.000(2)
C45A 0.052(3) 0.044(2) 0.036(3) 0.002(2) 0.002(2) 0.0129(18)
C46A 0.091(4) 0.046(2) 0.055(3) -0.002(3) -0.002(3) -0.012(3)
P3B 0.0302(15) 0.0355(15) 0.0175(14) 0.0015(11) 0.0032(8) -0.0006(11)
C41B 0.037(2) 0.033(2) 0.036(2) -0.001(2) -0.0032(19) -0.0080(19)
C42B 0.044(3) 0.060(4) 0.046(3) -0.013(3) -0.012(2) 0.010(2)
C43B 0.045(2) 0.046(3) 0.032(2) -0.002(2) 0.0109(17) -0.0014(19)
C44B 0.069(3) 0.037(3) 0.034(3) -0.005(2) 0.006(2) 0.000(2)
C45B 0.052(3) 0.044(2) 0.036(3) 0.002(2) 0.002(2) 0.0129(18)
C46B 0.091(4) 0.046(2) 0.055(3) -0.002(3) -0.002(3) -0.012(3)

loop_
_atom_type_symbol
_atom_type_description
_atom_type_scat_dispersion_real
_atom_type_scat_dispersion_imag
_atom_type_scat_source
C C 0.0033 0.0016 'International Tables Vol C Tables 4.2.6.8 and 6.1.1.4'
H H 0.0000 0.0000 'International Tables Vol C Tables 4.2.6.8 and 6.1.1.4'
B B 0.0013 0.0007 'International Tables Vol C Tables 4.2.6.8 and 6.1.1.4'
N N 0.0061 0.0033 'International Tables Vol C Tables 4.2.6.8 and 6.1.1.4'
P P 0.1023 0.0942 'International Tables Vol C Tables 4.2.6.8 and 6.1.1.4'
S S 0.1246 0.1234 'International Tables Vol C Tables 4.2.6.8 and 6.1.1.4'
Fe Fe 0.3463 0.8444 'International Tables Vol C Tables 4.2.6.8 and 6.1.1.4'
Se Se -0.0929 2.2259 'International Tables Vol C Tables 4.2.6.8 and 6.1.1.4'
W W -0.8490 6.8722 'International Tables Vol C Tables 4.2.6.8 and 6.1.1.4'

loop_
_geom_angle_atom_site_label_1
_geom_angle_atom_site_label_2
_geom_angle_atom_site_label_3
_geom_angle
N1 W1 N3 79.26(13)
N1 W1 N5 81.32(13)
N3 W1 N5 82.92(13)
N1 W1 S2 162.99(9)
N3 W1 S2 87.57(10)
N5 W1 S2 86.45(9)
N1 W1 S1 87.49(9)
N3 W1 S1 163.44(10)
N5 W1 S1 85.30(9)
S2 W1 S1 103.31(4)
N1 W1 S3 88.56(9)
N3 W1 S3 87.36(9)
N5 W1 S3 167.09(9)
S2 W1 S3 101.65(4)
S1 W1 S3 102.33(4)
N1 W1 Fe2 140.35(9)
N3 W1 Fe2 139.94(9)
N5 W1 Fe2 95.65(9)
S2 W1 Fe2 52.46(3)
S1 W1 Fe2 52.92(3)
S3 W1 Fe2 97.25(3)
N1 W1 Fe1 99.62(9)
N3 W1 Fe1 139.25(9)
N5 W1 Fe1 137.60(9)
S2 W1 Fe1 97.39(3)
S1 W1 Fe1 52.62(3)
S3 W1 Fe1 51.97(3)
Fe2 W1 Fe1 57.028(19)
N1 W1 Fe3 140.27(9)
N3 W1 Fe3 96.90(9)
N5 W1 Fe3 137.92(9)
S2 W1 Fe3 51.63(3)
S1 W1 Fe3 99.65(3)
S3 W1 Fe3 51.71(3)
Fe2 W1 Fe3 58.274(19)
Fe1 W1 Fe3 58.151(18)
Fe3 Se1 Fe1 67.69(2)
Fe3 Se1 Fe2 67.21(2)
Fe1 Se1 Fe2 64.38(2)
S3 Fe1 S1 110.10(5)
S3 Fe1 P1 119.53(5)
S1 Fe1 P1 114.78(5)
S3 Fe1 Se1 104.43(4)
S1 Fe1 Se1 110.69(4)
P1 Fe1 Se1 95.52(4)
S3 Fe1 Fe2 104.48(4)
S1 Fe1 Fe2 55.62(3)
P1 Fe1 Fe2 133.88(4)
Se1 Fe1 Fe2 58.52(2)
S3 Fe1 Fe3 54.22(3)
S1 Fe1 Fe3 105.26(4)
P1 Fe1 Fe3 137.27(4)
Se1 Fe1 Fe3 55.17(2)
Fe2 Fe1 Fe3 60.95(2)
S3 Fe1 W1 56.64(3)
S1 Fe1 W1 56.08(3)
P1 Fe1 W1 157.40(4)
Se1 Fe1 W1 107.04(2)
Fe2 Fe1 W1 61.474(19)
Fe3 Fe1 W1 61.673(19)
S2 Fe2 S1 109.75(5)
S2 Fe2 P2 124.00(5)
S1 Fe2 P2 114.11(5)
S2 Fe2 Se1 104.29(4)
S1 Fe2 Se1 108.98(4)
P2 Fe2 Se1 92.78(4)
S2 Fe2 Fe1 103.79(4)
S1 Fe2 Fe1 55.22(3)
P2 Fe2 Fe1 129.38(4)
Se1 Fe2 Fe1 57.10(2)
S2 Fe2 Fe3 53.82(3)
S1 Fe2 Fe3 104.78(4)
P2 Fe2 Fe3 136.21(4)
Se1 Fe2 Fe3 54.74(2)
Fe1 Fe2 Fe3 60.76(2)
S2 Fe2 W1 56.09(3)
S1 Fe2 W1 55.99(3)
P2 Fe2 W1 160.75(4)
Se1 Fe2 W1 105.96(2)
Fe1 Fe2 W1 61.50(2)
Fe3 Fe2 W1 61.62(2)
S2 Fe3 S3 109.46(5)
S2 Fe3 P3A 109.65(8)
S3 Fe3 P3A 125.92(8)
S2 Fe3 Se1 107.69(4)
S3 Fe3 Se1 105.86(4)
P3A Fe3 Se1 96.13(9)
S2 Fe3 P3B 118.6(2)
S3 Fe3 P3B 116.8(2)
P3A Fe3 P3B 9.8(2)
Se1 Fe3 P3B 96.3(3)
S2 Fe3 Fe1 102.02(4)
S3 Fe3 Fe1 53.81(3)
P3A Fe3 Fe1 143.95(8)
Se1 Fe3 Fe1 57.13(2)
P3B Fe3 Fe1 137.4(2)
S2 Fe3 Fe2 54.18(3)
S3 Fe3 Fe2 101.93(4)
P3A Fe3 Fe2 131.21(8)
Se1 Fe3 Fe2 58.05(2)
P3B Fe3 Fe2 138.8(2)
Fe1 Fe3 Fe2 58.29(2)
S2 Fe3 W1 55.51(3)
S3 Fe3 W1 55.89(3)
P3A Fe3 W1 154.99(9)
Se1 Fe3 W1 107.39(3)
P3B Fe3 W1 156.3(3)
Fe1 Fe3 W1 60.176(19)
Fe2 Fe3 W1 60.10(2)
Fe1 S1 Fe2 69.16(4)
Fe1 S1 W1 71.30(3)
Fe2 S1 W1 71.09(3)
Fe3 S2 Fe2 72.01(4)
Fe3 S2 W1 72.86(4)
Fe2 S2 W1 71.45(3)
Fe1 S3 Fe3 71.96(4)
Fe1 S3 W1 71.39(4)
Fe3 S3 W1 72.41(4)
C21 P1 C23 104.6(3)
C21 P1 C25 102.7(2)
C23 P1 C25 104.5(3)
C21 P1 Fe1 120.45(18)
C23 P1 Fe1 111.63(15)
C25 P1 Fe1 111.5(2)
C2 N1 N2 105.9(3)
C2 N1 W1 133.6(3)
N2 N1 W1 120.2(3)
C4 N2 N1 110.5(4)
C4 N2 B1 128.6(4)
N1 N2 B1 120.9(3)
C7 N3 N4 105.3(3)
C7 N3 W1 134.9(3)
N4 N3 W1 119.5(3)
C9 N4 N3 110.4(4)
C9 N4 B1 128.6(4)
N3 N4 B1 120.6(3)
C12 N5 N6 105.9(3)
C12 N5 W1 134.1(3)
N6 N5 W1 120.0(3)
C14 N6 N5 110.0(3)
C14 N6 B1 129.5(4)
N5 N6 B1 120.4(3)
N1 C2 C3 109.2(4)
N1 C2 C1 124.7(4)
C3 C2 C1 126.0(4)
C4 C3 C2 106.9(4)
N2 C4 C3 107.5(4)
N2 C4 C5 123.7(4)
C3 C4 C5 128.9(4)
N3 C7 C8 110.3(4)
N3 C7 C6 124.6(4)
C8 C7 C6 125.0(4)
C9 C8 C7 106.1(4)
N4 C9 C8 107.9(4)
N4 C9 C10 122.3(4)
C8 C9 C10 129.9(4)
N5 C12 C13 110.1(4)
N5 C12 C11 125.3(4)
C13 C12 C11 124.6(4)
C14 C13 C12 106.3(4)
N6 C14 C13 107.6(4)
N6 C14 C15 123.3(4)
C13 C14 C15 129.1(4)
C22 C21 P1 113.1(4)
C26 C25 P1 113.0(4)
C24B C23 C24A 12(5)
C24B C23 P1 115.5(4)
C24A C23 P1 115.5(4)
C35B P2 C35A 6.6(14)
C35B P2 C33 104.2(4)
C35A P2 C33 107.0(19)
C35B P2 C31 102.9(5)
C35A P2 C31 96.4(13)
C33 P2 C31 105.2(3)
C35B P2 Fe2 111.1(3)
C35A P2 Fe2 114(2)
C33 P2 Fe2 120.13(18)
C31 P2 Fe2 111.71(18)
C32 C31 P2 114.9(4)
C34 C33 P2 116.8(4)
C36A C35A P2 112.5(4)
C36B C35B P2 112.5(4)
N4 B1 N6 108.9(4)
N4 B1 N2 108.7(4)
N6 B1 N2 110.2(4)
C62 C57 C58 114.8(5)
C62 C57 B2 123.5(4)
C58 C57 B2 121.6(4)
C61 C62 C57 122.5(5)
C60 C61 C62 120.8(5)
C68 C63 C64 114.4(4)
C68 C63 B2 123.8(4)
C64 C63 B2 121.8(4)
C61 C60 C59 119.1(5)
C65 C64 C63 123.1(5)
C60 C59 C58 119.7(5)
C64 C65 C66 120.2(5)
C59 C58 C57 123.1(5)
C67 C66 C65 118.5(5)
C52 C51 C56 114.3(5)
C52 C51 B2 123.7(4)
C56 C51 B2 121.8(5)
C66 C67 C68 120.2(5)
C55 C56 C51 123.0(6)
C67 C68 C63 123.6(5)
C54 C55 C56 120.1(6)
C55 C54 C53 119.3(6)
C54 C53 C52 119.6(6)
C51 C52 C53 123.6(5)
C74 C69 C70 114.8(5)
C74 C69 B2 122.6(5)
C70 C69 B2 122.6(5)
C71 C70 C69 122.7(6)
C72 C71 C70 120.7(6)
C71 C72 C73 118.9(6)
C72 C73 C74 120.1(6)
C73 C74 C69 122.8(6)
C69 B2 C57 107.9(4)
C69 B2 C63 109.6(4)
C57 B2 C63 112.2(4)
C69 B2 C51 109.8(4)
C57 B2 C51 107.4(4)
C63 B2 C51 109.9(4)
C41A P3A C43A 100.4(4)
C41A P3A C45A 104.7(4)
C43A P3A C45A 104.0(4)
C41A P3A Fe3 124.5(3)
C43A P3A Fe3 110.6(3)
C45A P3A Fe3 110.6(3)
C42A C41A P3A 112.6(5)
C44A C43A P3A 110.9(6)
C46A C45A P3A 113.8(6)
C43B P3B C45B 114.0(10)
C43B P3B C41B 103.5(9)
C45B P3B C41B 83.3(7)
C43B P3B Fe3 123.7(8)
C45B P3B Fe3 117.9(8)
C41B P3B Fe3 102.6(7)
C42B C41B P3B 118.2(14)
C44B C43B P3B 106.0(11)
C46B C45B P3B 113.1(12)

loop_
_geom_bond_atom_site_label_1
_geom_bond_atom_site_label_2
_geom_bond_distance
W1 N1 2.249(4)
W1 N3 2.267(4)
W1 N5 2.287(4)
W1 S2 2.3632(11)
W1 S1 2.3654(11)
W1 S3 2.3796(11)
W1 Fe2 2.6995(6)
W1 Fe1 2.7001(6)
W1 Fe3 2.7397(7)
Se1 Fe3 2.3457(8)
Se1 Fe1 2.4002(8)
Se1 Fe2 2.4378(8)
Fe1 S3 2.2441(13)
Fe1 S1 2.2652(12)
Fe1 P1 2.3862(13)
Fe1 Fe2 2.5776(9)
Fe1 Fe3 2.6438(9)
Fe2 S2 2.2580(12)
Fe2 S1 2.2763(12)
Fe2 P2 2.4143(14)
Fe2 Fe3 2.6486(9)
Fe3 S2 2.2477(13)
Fe3 S3 2.2557(13)
Fe3 P3A 2.341(4)
Fe3 P3B 2.427(12)
P1 C21 1.828(5)
P1 C23 1.830(5)
P1 C25 1.833(6)
N1 C2 1.354(6)
N1 N2 1.375(5)
N2 C4 1.343(6)
N2 B1 1.538(6)
N3 C7 1.351(6)
N3 N4 1.378(5)
N4 C9 1.348(5)
N4 B1 1.521(6)
N5 C12 1.342(5)
N5 N6 1.377(5)
N6 C14 1.350(5)
N6 B1 1.523(6)
C1 C2 1.490(6)
C2 C3 1.390(6)
C3 C4 1.371(7)
C4 C5 1.492(6)
C6 C7 1.489(6)
C7 C8 1.387(6)
C8 C9 1.370(6)
C9 C10 1.497(6)
C11 C12 1.496(6)
C12 C13 1.387(6)
C13 C14 1.373(7)
C14 C15 1.501(6)
C21 C22 1.513(7)
C25 C26 1.526(8)
C23 C24B 1.535(7)
C23 C24A 1.535(7)
P2 C35B 1.828(5)
P2 C35A 1.828(5)
P2 C33 1.838(5)
P2 C31 1.842(5)
C31 C32 1.510(7)
C33 C34 1.522(7)
C35A C36A 1.522(7)
C36B C35B 1.522(7)
C57 C62 1.400(7)
C57 C58 1.405(7)
C57 B2 1.651(7)
C62 C61 1.386(7)
C61 C60 1.375(8)
C63 C68 1.399(7)
C63 C64 1.402(7)
C63 B2 1.653(7)
C60 C59 1.375(8)
C64 C65 1.385(7)
C59 C58 1.393(7)
C65 C66 1.393(7)
C66 C67 1.375(7)
C51 C52 1.391(7)
C51 C56 1.406(7)
C51 B2 1.664(7)
C67 C68 1.386(7)
C56 C55 1.394(8)
C55 C54 1.370(9)
C54 C53 1.381(9)
C53 C52 1.395(7)
C69 C74 1.398(8)
C69 C70 1.406(7)
C69 B2 1.641(8)
C70 C71 1.381(9)
C71 C72 1.374(10)
C72 C73 1.376(9)
C73 C74 1.394(7)
P3A C41A 1.829(7)
P3A C43A 1.842(7)
P3A C45A 1.847(8)
C41A C42A 1.504(10)
C43A C44A 1.482(9)
C45A C46A 1.449(10)
P3B C43B 1.734(14)
P3B C45B 1.840(14)
P3B C41B 1.969(13)
C41B C42B 1.446(16)
C43B C44B 1.573(15)
C45B C46B 1.620(16)

loop_
_geom_torsion_atom_site_label_1
_geom_torsion_atom_site_label_2
_geom_torsion_atom_site_label_3
_geom_torsion_atom_site_label_4
_geom_torsion
Fe3 Se1 Fe1 S3 -23.86(4)
Fe2 Se1 Fe1 S3 -98.34(4)
Fe3 Se1 Fe1 S1 94.59(4)
Fe2 Se1 Fe1 S1 20.12(4)
Fe3 Se1 Fe1 P1 -146.29(4)
Fe2 Se1 Fe1 P1 139.23(4)
Fe3 Se1 Fe1 Fe2 74.48(3)
Fe2 Se1 Fe1 Fe3 -74.48(3)
Fe3 Se1 Fe1 W1 35.14(2)
Fe2 Se1 Fe1 W1 -39.34(2)
N1 W1 Fe1 S3 -80.51(10)
N3 W1 Fe1 S3 4.17(15)
N5 W1 Fe1 S3 -168.13(14)
S2 W1 Fe1 S3 99.04(5)
S1 W1 Fe1 S3 -159.83(5)
Fe2 W1 Fe1 S3 134.31(4)
Fe3 W1 Fe1 S3 63.88(4)
N1 W1 Fe1 S1 79.32(10)
N3 W1 Fe1 S1 163.99(14)
N5 W1 Fe1 S1 -8.31(14)
S2 W1 Fe1 S1 -101.13(5)
S3 W1 Fe1 S1 159.83(5)
Fe2 W1 Fe1 S1 -65.86(4)
Fe3 W1 Fe1 S1 -136.30(4)
N1 W1 Fe1 P1 6.85(14)
N3 W1 Fe1 P1 91.52(18)
N5 W1 Fe1 P1 -80.78(17)
S2 W1 Fe1 P1 -173.60(11)
S1 W1 Fe1 P1 -72.47(11)
S3 W1 Fe1 P1 87.36(11)
Fe2 W1 Fe1 P1 -138.33(11)
Fe3 W1 Fe1 P1 151.23(11)
N1 W1 Fe1 Se1 -176.84(9)
N3 W1 Fe1 Se1 -92.17(14)
N5 W1 Fe1 Se1 95.53(14)
S2 W1 Fe1 Se1 2.70(4)
S1 W1 Fe1 Se1 103.84(4)
S3 W1 Fe1 Se1 -96.34(4)
Fe2 W1 Fe1 Se1 37.97(2)
Fe3 W1 Fe1 Se1 -32.46(2)
N1 W1 Fe1 Fe2 145.18(9)
N3 W1 Fe1 Fe2 -130.14(14)
N5 W1 Fe1 Fe2 57.56(14)
S2 W1 Fe1 Fe2 -35.27(3)
S1 W1 Fe1 Fe2 65.86(4)
S3 W1 Fe1 Fe2 -134.31(4)
Fe3 W1 Fe1 Fe2 -70.43(2)
N1 W1 Fe1 Fe3 -144.39(9)
N3 W1 Fe1 Fe3 -59.71(14)
N5 W1 Fe1 Fe3 127.99(14)
S2 W1 Fe1 Fe3 35.16(3)
S1 W1 Fe1 Fe3 136.30(4)
S3 W1 Fe1 Fe3 -63.88(4)
Fe2 W1 Fe1 Fe3 70.43(2)
Fe3 Se1 Fe2 S2 22.14(4)
Fe1 Se1 Fe2 S2 97.36(4)
Fe3 Se1 Fe2 S1 -95.01(4)
Fe1 Se1 Fe2 S1 -19.79(4)
Fe3 Se1 Fe2 P2 148.30(4)
Fe1 Se1 Fe2 P2 -136.48(4)
Fe3 Se1 Fe2 Fe1 -75.22(3)
Fe1 Se1 Fe2 Fe3 75.22(3)
Fe3 Se1 Fe2 W1 -36.13(2)
Fe1 Se1 Fe2 W1 39.09(2)
S3 Fe1 Fe2 S2 -0.01(5)
S1 Fe1 Fe2 S2 104.66(5)
P1 Fe1 Fe2 S2 -162.65(6)
Se1 Fe1 Fe2 S2 -98.28(4)
Fe3 Fe1 Fe2 S2 -33.49(4)
W1 Fe1 Fe2 S2 38.10(3)
S3 Fe1 Fe2 S1 -104.68(5)
P1 Fe1 Fe2 S1 92.68(7)
Se1 Fe1 Fe2 S1 157.06(4)
Fe3 Fe1 Fe2 S1 -138.15(4)
W1 Fe1 Fe2 S1 -66.56(4)
S3 Fe1 Fe2 P2 161.12(6)
S1 Fe1 Fe2 P2 -94.20(6)
P1 Fe1 Fe2 P2 -1.51(9)
Se1 Fe1 Fe2 P2 62.86(5)
Fe3 Fe1 Fe2 P2 127.65(6)
W1 Fe1 Fe2 P2 -160.76(6)
S3 Fe1 Fe2 Se1 98.26(4)
S1 Fe1 Fe2 Se1 -157.06(4)
P1 Fe1 Fe2 Se1 -64.37(6)
Fe3 Fe1 Fe2 Se1 64.79(2)
W1 Fe1 Fe2 Se1 136.38(3)
S3 Fe1 Fe2 Fe3 33.47(4)
S1 Fe1 Fe2 Fe3 138.15(4)
P1 Fe1 Fe2 Fe3 -129.17(6)
Se1 Fe1 Fe2 Fe3 -64.79(2)
W1 Fe1 Fe2 Fe3 71.59(2)
S3 Fe1 Fe2 W1 -38.12(3)
S1 Fe1 Fe2 W1 66.56(4)
P1 Fe1 Fe2 W1 159.25(6)
Se1 Fe1 Fe2 W1 -136.38(3)
Fe3 Fe1 Fe2 W1 -71.59(2)
N1 W1 Fe2 S2 164.31(14)
N3 W1 Fe2 S2 -4.60(15)
N5 W1 Fe2 S2 81.11(10)
S1 W1 Fe2 S2 160.86(5)
S3 W1 Fe2 S2 -99.15(5)
Fe1 W1 Fe2 S2 -133.77(4)
Fe3 W1 Fe2 S2 -63.55(4)
N1 W1 Fe2 S1 3.45(15)
N3 W1 Fe2 S1 -165.46(15)
N5 W1 Fe2 S1 -79.75(10)
S2 W1 Fe2 S1 -160.86(5)
S3 W1 Fe2 S1 99.99(4)
Fe1 W1 Fe2 S1 65.37(4)
Fe3 W1 Fe2 S1 135.59(4)
N1 W1 Fe2 P2 67.49(19)
N3 W1 Fe2 P2 -101.42(19)
N5 W1 Fe2 P2 -15.71(15)
S2 W1 Fe2 P2 -96.82(13)
S1 W1 Fe2 P2 64.04(12)
S3 W1 Fe2 P2 164.04(12)
Fe1 W1 Fe2 P2 129.41(13)
Fe3 W1 Fe2 P2 -160.37(13)
N1 W1 Fe2 Se1 -98.97(14)
N3 W1 Fe2 Se1 92.12(14)
N5 W1 Fe2 Se1 177.83(9)
S2 W1 Fe2 Se1 96.72(4)
S1 W1 Fe2 Se1 -102.42(4)
S3 W1 Fe2 Se1 -2.42(4)
Fe1 W1 Fe2 Se1 -37.05(2)
Fe3 W1 Fe2 Se1 33.17(2)
N1 W1 Fe2 Fe1 -61.92(14)
N3 W1 Fe2 Fe1 129.17(14)
N5 W1 Fe2 Fe1 -145.12(9)
S2 W1 Fe2 Fe1 133.77(4)
S1 W1 Fe2 Fe1 -65.37(4)
S3 W1 Fe2 Fe1 34.62(3)
Fe3 W1 Fe2 Fe1 70.22(2)
N1 W1 Fe2 Fe3 -132.14(14)
N3 W1 Fe2 Fe3 58.95(14)
N5 W1 Fe2 Fe3 144.66(9)
S2 W1 Fe2 Fe3 63.55(4)
S1 W1 Fe2 Fe3 -135.59(4)
S3 W1 Fe2 Fe3 -35.60(3)
Fe1 W1 Fe2 Fe3 -70.22(2)
Fe1 Se1 Fe3 S2 -93.11(4)
Fe2 Se1 Fe3 S2 -22.65(4)
Fe1 Se1 Fe3 S3 23.90(4)
Fe2 Se1 Fe3 S3 94.36(4)
Fe1 Se1 Fe3 P3A 153.99(7)
Fe2 Se1 Fe3 P3A -135.56(7)
Fe1 Se1 Fe3 P3B 144.10(19)
Fe2 Se1 Fe3 P3B -145.44(19)
Fe2 Se1 Fe3 Fe1 70.46(2)
Fe1 Se1 Fe3 Fe2 -70.46(2)
Fe1 Se1 Fe3 W1 -34.63(2)
Fe2 Se1 Fe3 W1 35.83(2)
S3 Fe1 Fe3 S2 -105.44(5)
S1 Fe1 Fe3 S2 -1.41(5)
P1 Fe1 Fe3 S2 157.94(6)
Se1 Fe1 Fe3 S2 103.43(4)
Fe2 Fe1 Fe3 S2 33.39(4)
W1 Fe1 Fe3 S2 -37.88(3)
S1 Fe1 Fe3 S3 104.03(5)
P1 Fe1 Fe3 S3 -96.62(7)
Se1 Fe1 Fe3 S3 -151.12(4)
Fe2 Fe1 Fe3 S3 138.84(4)
W1 Fe1 Fe3 S3 67.57(4)
S3 Fe1 Fe3 P3A 103.31(15)
S1 Fe1 Fe3 P3A -152.66(14)
P1 Fe1 Fe3 P3A 6.69(16)
Se1 Fe1 Fe3 P3A -47.81(14)
Fe2 Fe1 Fe3 P3A -117.86(14)
W1 Fe1 Fe3 P3A 170.88(14)
S3 Fe1 Fe3 Se1 151.12(4)
S1 Fe1 Fe3 Se1 -104.85(4)
P1 Fe1 Fe3 Se1 54.50(6)
Fe2 Fe1 Fe3 Se1 -70.04(3)
W1 Fe1 Fe3 Se1 -141.31(3)
S3 Fe1 Fe3 P3B 91.7(3)
S1 Fe1 Fe3 P3B -164.2(3)
P1 Fe1 Fe3 P3B -4.9(3)
Se1 Fe1 Fe3 P3B -59.4(3)
Fe2 Fe1 Fe3 P3B -129.4(3)
W1 Fe1 Fe3 P3B 159.3(3)
S3 Fe1 Fe3 Fe2 -138.84(4)
S1 Fe1 Fe3 Fe2 -34.80(4)
P1 Fe1 Fe3 Fe2 124.55(6)
Se1 Fe1 Fe3 Fe2 70.04(3)
W1 Fe1 Fe3 Fe2 -71.27(2)
S3 Fe1 Fe3 W1 -67.57(4)
S1 Fe1 Fe3 W1 36.46(3)
P1 Fe1 Fe3 W1 -164.19(6)
Se1 Fe1 Fe3 W1 141.31(3)
Fe2 Fe1 Fe3 W1 71.27(2)
S1 Fe2 Fe3 S2 -103.88(5)
P2 Fe2 Fe3 S2 103.77(7)
Se1 Fe2 Fe3 S2 153.10(5)
Fe1 Fe2 Fe3 S2 -138.40(5)
W1 Fe2 Fe3 S2 -67.02(4)
S2 Fe2 Fe3 S3 105.52(5)
S1 Fe2 Fe3 S3 1.63(5)
P2 Fe2 Fe3 S3 -150.71(6)
Se1 Fe2 Fe3 S3 -101.38(4)
Fe1 Fe2 Fe3 S3 -32.89(4)
W1 Fe2 Fe3 S3 38.50(3)
S2 Fe2 Fe3 P3A -85.36(12)
S1 Fe2 Fe3 P3A 170.76(11)
P2 Fe2 Fe3 P3A 18.42(13)
Se1 Fe2 Fe3 P3A 67.74(11)
Fe1 Fe2 Fe3 P3A 136.24(11)
W1 Fe2 Fe3 P3A -152.37(11)
S2 Fe2 Fe3 Se1 -153.10(5)
S1 Fe2 Fe3 Se1 103.02(4)
P2 Fe2 Fe3 Se1 -49.32(6)
Fe1 Fe2 Fe3 Se1 68.50(2)
W1 Fe2 Fe3 Se1 139.89(3)
S2 Fe2 Fe3 P3B -94.2(3)
S1 Fe2 Fe3 P3B 161.9(3)
P2 Fe2 Fe3 P3B 9.6(4)
Se1 Fe2 Fe3 P3B 58.9(3)
Fe1 Fe2 Fe3 P3B 127.4(3)
W1 Fe2 Fe3 P3B -161.2(3)
S2 Fe2 Fe3 Fe1 138.40(4)
S1 Fe2 Fe3 Fe1 34.52(4)
P2 Fe2 Fe3 Fe1 -117.82(6)
Se1 Fe2 Fe3 Fe1 -68.50(2)
W1 Fe2 Fe3 Fe1 71.39(2)
S2 Fe2 Fe3 W1 67.02(4)
S1 Fe2 Fe3 W1 -36.87(3)
P2 Fe2 Fe3 W1 170.79(6)
Se1 Fe2 Fe3 W1 -139.89(3)
Fe1 Fe2 Fe3 W1 -71.39(2)
N1 W1 Fe3 S2 -162.84(15)
N3 W1 Fe3 S2 -81.36(10)
N5 W1 Fe3 S2 5.71(14)
S1 W1 Fe3 S2 99.40(5)
S3 W1 Fe3 S2 -162.46(5)
Fe2 W1 Fe3 S2 64.90(4)
Fe1 W1 Fe3 S2 133.24(4)
N1 W1 Fe3 S3 -0.38(15)
N3 W1 Fe3 S3 81.10(10)
N5 W1 Fe3 S3 168.17(14)
S2 W1 Fe3 S3 162.46(5)
S1 W1 Fe3 S3 -98.14(4)
Fe2 W1 Fe3 S3 -132.63(4)
Fe1 W1 Fe3 S3 -64.30(4)
N1 W1 Fe3 P3A -103.3(2)
N3 W1 Fe3 P3A -21.8(2)
N5 W1 Fe3 P3A 65.2(2)
S2 W1 Fe3 P3A 59.51(18)
S1 W1 Fe3 P3A 158.90(18)
S3 W1 Fe3 P3A -102.95(18)
Fe2 W1 Fe3 P3A 124.41(18)
Fe1 W1 Fe3 P3A -167.25(18)
N1 W1 Fe3 Se1 97.30(14)
N3 W1 Fe3 Se1 178.79(9)
N5 W1 Fe3 Se1 -94.15(14)
S2 W1 Fe3 Se1 -99.86(4)
S1 W1 Fe3 Se1 -0.46(4)
S3 W1 Fe3 Se1 97.68(4)
Fe2 W1 Fe3 Se1 -34.95(2)
Fe1 W1 Fe3 Se1 33.38(2)
N1 W1 Fe3 P3B -79.6(5)
N3 W1 Fe3 P3B 1.9(5)
N5 W1 Fe3 P3B 89.0(5)
S2 W1 Fe3 P3B 83.3(5)
S1 W1 Fe3 P3B -177.3(5)
S3 W1 Fe3 P3B -79.2(5)
Fe2 W1 Fe3 P3B 148.2(5)
Fe1 W1 Fe3 P3B -143.5(5)
N1 W1 Fe3 Fe1 63.92(14)
N3 W1 Fe3 Fe1 145.40(9)
N5 W1 Fe3 Fe1 -127.53(14)
S2 W1 Fe3 Fe1 -133.24(4)
S1 W1 Fe3 Fe1 -33.84(3)
S3 W1 Fe3 Fe1 64.30(4)
Fe2 W1 Fe3 Fe1 -68.33(2)
N1 W1 Fe3 Fe2 132.25(14)
N3 W1 Fe3 Fe2 -146.26(9)
N5 W1 Fe3 Fe2 -59.20(14)
S2 W1 Fe3 Fe2 -64.90(4)
S1 W1 Fe3 Fe2 34.49(3)
S3 W1 Fe3 Fe2 132.63(4)
Fe1 W1 Fe3 Fe2 68.33(2)
S3 Fe1 S1 Fe2 94.14(5)
P1 Fe1 S1 Fe2 -127.52(5)
Se1 Fe1 S1 Fe2 -20.81(4)
Fe3 Fe1 S1 Fe2 37.20(4)
W1 Fe1 S1 Fe2 76.28(3)
S3 Fe1 S1 W1 17.86(4)
P1 Fe1 S1 W1 156.20(4)
Se1 Fe1 S1 W1 -97.09(3)
Fe2 Fe1 S1 W1 -76.28(3)
Fe3 Fe1 S1 W1 -39.08(3)
S2 Fe2 S1 Fe1 -93.38(5)
P2 Fe2 S1 Fe1 122.38(5)
Se1 Fe2 S1 Fe1 20.25(4)
Fe3 Fe2 S1 Fe1 -37.02(3)
W1 Fe2 S1 Fe1 -76.57(3)
S2 Fe2 S1 W1 -16.81(4)
P2 Fe2 S1 W1 -161.05(4)
Se1 Fe2 S1 W1 96.82(3)
Fe1 Fe2 S1 W1 76.57(3)
Fe3 Fe2 S1 W1 39.55(3)
N1 W1 S1 Fe1 -104.12(9)
N3 W1 S1 Fe1 -140.8(3)
N5 W1 S1 Fe1 174.39(9)
S2 W1 S1 Fe1 89.17(4)
S3 W1 S1 Fe1 -16.14(4)
Fe2 W1 S1 Fe1 73.68(3)
Fe3 W1 S1 Fe1 36.54(3)
N1 W1 S1 Fe2 -177.80(9)
N3 W1 S1 Fe2 145.5(3)
N5 W1 S1 Fe2 100.71(9)
S2 W1 S1 Fe2 15.50(4)
S3 W1 S1 Fe2 -89.82(4)
Fe1 W1 S1 Fe2 -73.68(3)
Fe3 W1 S1 Fe2 -37.14(3)
S3 Fe3 S2 Fe2 -90.87(5)
P3A Fe3 S2 Fe2 127.24(10)
Se1 Fe3 S2 Fe2 23.77(4)
P3B Fe3 S2 Fe2 131.6(3)
Fe1 Fe3 S2 Fe2 -35.27(4)
W1 Fe3 S2 Fe2 -75.53(3)
S3 Fe3 S2 W1 -15.34(5)
P3A Fe3 S2 W1 -157.24(10)
Se1 Fe3 S2 W1 99.29(3)
P3B Fe3 S2 W1 -152.9(3)
Fe1 Fe3 S2 W1 40.25(3)
Fe2 Fe3 S2 W1 75.53(3)
S1 Fe2 S2 Fe3 94.20(5)
P2 Fe2 S2 Fe3 -125.84(5)
Se1 Fe2 S2 Fe3 -22.41(4)
Fe1 Fe2 S2 Fe3 36.62(4)
W1 Fe2 S2 Fe3 77.42(3)
S1 Fe2 S2 W1 16.79(4)
P2 Fe2 S2 W1 156.74(5)
Se1 Fe2 S2 W1 -99.83(3)
Fe1 Fe2 S2 W1 -40.80(3)
Fe3 Fe2 S2 W1 -77.42(3)
N1 W1 S2 Fe3 139.9(3)
N3 W1 S2 Fe3 100.77(10)
N5 W1 S2 Fe3 -176.17(9)
S1 W1 S2 Fe3 -91.86(4)
S3 W1 S2 Fe3 13.97(4)
Fe2 W1 S2 Fe3 -76.26(3)
Fe1 W1 S2 Fe3 -38.61(3)
N1 W1 S2 Fe2 -143.9(3)
N3 W1 S2 Fe2 177.04(9)
N5 W1 S2 Fe2 -99.91(9)
S1 W1 S2 Fe2 -15.59(4)
S3 W1 S2 Fe2 90.24(4)
Fe1 W1 S2 Fe2 37.65(3)
Fe3 W1 S2 Fe2 76.26(3)
S1 Fe1 S3 Fe3 -94.69(5)
P1 Fe1 S3 Fe3 129.23(5)
Se1 Fe1 S3 Fe3 24.16(4)
Fe2 Fe1 S3 Fe3 -36.46(4)
W1 Fe1 S3 Fe3 -76.95(3)
S1 Fe1 S3 W1 -17.74(4)
P1 Fe1 S3 W1 -153.82(5)
Se1 Fe1 S3 W1 101.11(3)
Fe2 Fe1 S3 W1 40.49(3)
Fe3 Fe1 S3 W1 76.95(3)
S2 Fe3 S3 Fe1 90.87(5)
P3A Fe3 S3 Fe1 -134.99(11)
Se1 Fe3 S3 Fe1 -24.94(4)
P3B Fe3 S3 Fe1 -130.7(3)
Fe2 Fe3 S3 Fe1 34.91(3)
W1 Fe3 S3 Fe1 75.60(3)
S2 Fe3 S3 W1 15.28(5)
P3A Fe3 S3 W1 149.41(11)
Se1 Fe3 S3 W1 -100.54(3)
P3B Fe3 S3 W1 153.7(3)
Fe1 Fe3 S3 W1 -75.60(3)
Fe2 Fe3 S3 W1 -40.68(3)
N1 W1 S3 Fe1 103.41(9)
N3 W1 S3 Fe1 -177.28(10)
N5 W1 S3 Fe1 141.6(4)
S2 W1 S3 Fe1 -90.31(4)
S1 W1 S3 Fe1 16.29(4)
Fe2 W1 S3 Fe1 -37.24(3)
Fe3 W1 S3 Fe1 -76.35(4)
N1 W1 S3 Fe3 179.76(9)
N3 W1 S3 Fe3 -100.93(10)
N5 W1 S3 Fe3 -142.0(4)
S2 W1 S3 Fe3 -13.96(4)
S1 W1 S3 Fe3 92.64(4)
Fe2 W1 S3 Fe3 39.11(3)
Fe1 W1 S3 Fe3 76.35(4)
S3 Fe1 P1 C21 97.8(2)
S1 Fe1 P1 C21 -36.4(2)
Se1 Fe1 P1 C21 -152.2(2)
Fe2 Fe1 P1 C21 -101.6(2)
Fe3 Fe1 P1 C21 165.6(2)
W1 Fe1 P1 C21 24.3(3)
S3 Fe1 P1 C23 -139.00(19)
S1 Fe1 P1 C23 86.9(2)
Se1 Fe1 P1 C23 -28.97(19)
Fe2 Fe1 P1 C23 21.6(2)
Fe3 Fe1 P1 C23 -71.1(2)
W1 Fe1 P1 C23 147.5(2)
S3 Fe1 P1 C25 -22.5(2)
S1 Fe1 P1 C25 -156.7(2)
Se1 Fe1 P1 C25 87.5(2)
Fe2 Fe1 P1 C25 138.1(2)
Fe3 Fe1 P1 C25 45.3(2)
W1 Fe1 P1 C25 -96.1(2)
N3 W1 N1 C2 -132.6(4)
N5 W1 N1 C2 143.0(4)
S2 W1 N1 C2 -172.5(3)
S1 W1 N1 C2 57.4(4)
S3 W1 N1 C2 -45.0(4)
Fe2 W1 N1 C2 54.6(4)
Fe1 W1 N1 C2 6.0(4)
Fe3 W1 N1 C2 -44.7(5)
N3 W1 N1 N2 41.0(3)
N5 W1 N1 N2 -43.4(3)
S2 W1 N1 N2 1.1(6)
S1 W1 N1 N2 -129.1(3)
S3 W1 N1 N2 128.5(3)
Fe2 W1 N1 N2 -131.8(2)
Fe1 W1 N1 N2 179.5(3)
Fe3 W1 N1 N2 128.8(3)
C2 N1 N2 C4 0.6(5)
W1 N1 N2 C4 -174.5(3)
C2 N1 N2 B1 179.8(4)
W1 N1 N2 B1 4.7(5)
N1 W1 N3 C7 136.7(4)
N5 W1 N3 C7 -140.8(4)
S2 W1 N3 C7 -54.1(4)
S1 W1 N3 C7 174.2(3)
S3 W1 N3 C7 47.7(4)
Fe2 W1 N3 C7 -50.5(5)
Fe1 W1 N3 C7 44.4(5)
Fe3 W1 N3 C7 -3.2(4)
N1 W1 N3 N4 -50.8(3)
N5 W1 N3 N4 31.7(3)
S2 W1 N3 N4 118.4(3)
S1 W1 N3 N4 -13.3(6)
S3 W1 N3 N4 -139.8(3)
Fe2 W1 N3 N4 122.1(3)
Fe1 W1 N3 N4 -143.1(2)
Fe3 W1 N3 N4 169.3(3)
C7 N3 N4 C9 1.4(5)
W1 N3 N4 C9 -173.1(3)
C7 N3 N4 B1 -171.9(4)
W1 N3 N4 B1 13.6(5)
N1 W1 N5 C12 -140.3(4)
N3 W1 N5 C12 139.5(4)
S2 W1 N5 C12 51.5(4)
S1 W1 N5 C12 -52.1(4)
S3 W1 N5 C12 -179.0(3)
Fe2 W1 N5 C12 -0.2(4)
Fe1 W1 N5 C12 -45.5(5)
Fe3 W1 N5 C12 47.1(5)
N1 W1 N5 N6 40.1(3)
N3 W1 N5 N6 -40.0(3)
S2 W1 N5 N6 -128.0(3)
S1 W1 N5 N6 128.3(3)
S3 W1 N5 N6 1.4(7)
Fe2 W1 N5 N6 -179.7(3)
Fe1 W1 N5 N6 134.9(2)
Fe3 W1 N5 N6 -132.5(2)
C12 N5 N6 C14 -0.9(5)
W1 N5 N6 C14 178.8(3)
C12 N5 N6 B1 -177.3(4)
W1 N5 N6 B1 2.4(5)
N2 N1 C2 C3 -1.0(5)
W1 N1 C2 C3 173.2(3)
N2 N1 C2 C1 176.2(4)
W1 N1 C2 C1 -9.6(7)
N1 C2 C3 C4 1.1(5)
C1 C2 C3 C4 -176.1(4)
N1 N2 C4 C3 0.0(5)
B1 N2 C4 C3 -179.1(4)
N1 N2 C4 C5 179.6(4)
B1 N2 C4 C5 0.4(7)
C2 C3 C4 N2 -0.7(5)
C2 C3 C4 C5 179.8(4)
N4 N3 C7 C8 -1.7(5)
W1 N3 C7 C8 171.6(3)
N4 N3 C7 C6 175.7(5)
W1 N3 C7 C6 -11.0(7)
N3 C7 C8 C9 1.3(5)
C6 C7 C8 C9 -176.1(5)
N3 N4 C9 C8 -0.7(5)
B1 N4 C9 C8 172.0(4)
N3 N4 C9 C10 179.0(4)
B1 N4 C9 C10 -8.4(7)
C7 C8 C9 N4 -0.4(5)
C7 C8 C9 C10 -180.0(5)
N6 N5 C12 C13 0.7(5)
W1 N5 C12 C13 -178.9(3)
N6 N5 C12 C11 -178.8(4)
W1 N5 C12 C11 1.6(7)
N5 C12 C13 C14 -0.3(5)
C11 C12 C13 C14 179.2(4)
N5 N6 C14 C13 0.7(5)
B1 N6 C14 C13 176.7(4)
N5 N6 C14 C15 -177.1(4)
B1 N6 C14 C15 -1.1(7)
C12 C13 C14 N6 -0.3(5)
C12 C13 C14 C15 177.3(5)
C23 P1 C21 C22 -64.5(5)
C25 P1 C21 C22 -173.3(4)
Fe1 P1 C21 C22 62.1(5)
C21 P1 C25 C26 171.1(5)
C23 P1 C25 C26 62.1(5)
Fe1 P1 C25 C26 -58.6(5)
C21 P1 C23 C24B -48.7(10)
C25 P1 C23 C24B 58.9(10)
Fe1 P1 C23 C24B 179.5(9)
C21 P1 C23 C24A -62(6)
C25 P1 C23 C24A 45(6)
Fe1 P1 C23 C24A 166(6)
S2 Fe2 P2 C35B 55.5(5)
S1 Fe2 P2 C35B -166.0(5)
Se1 Fe2 P2 C35B -53.8(5)
Fe1 Fe2 P2 C35B -102.2(5)
Fe3 Fe2 P2 C35B -15.5(5)
W1 Fe2 P2 C35B 139.2(5)
S2 Fe2 P2 C35A 62.1(14)
S1 Fe2 P2 C35A -159.5(14)
Se1 Fe2 P2 C35A -47.2(14)
Fe1 Fe2 P2 C35A -95.6(14)
Fe3 Fe2 P2 C35A -8.9(14)
W1 Fe2 P2 C35A 145.8(14)
S2 Fe2 P2 C33 -66.4(2)
S1 Fe2 P2 C33 72.1(2)
Se1 Fe2 P2 C33 -175.7(2)
Fe1 Fe2 P2 C33 135.9(2)
Fe3 Fe2 P2 C33 -137.4(2)
W1 Fe2 P2 C33 17.4(3)
S2 Fe2 P2 C31 169.74(19)
S1 Fe2 P2 C31 -51.82(19)
Se1 Fe2 P2 C31 60.42(19)
Fe1 Fe2 P2 C31 12.0(2)
Fe3 Fe2 P2 C31 98.73(19)
W1 Fe2 P2 C31 -106.6(2)
C35B P2 C31 C32 177.6(5)
C35A P2 C31 C32 177(2)
C33 P2 C31 C32 -73.6(5)
Fe2 P2 C31 C32 58.4(4)
C35B P2 C33 C34 49.5(6)
C35A P2 C33 C34 43.3(16)
C31 P2 C33 C34 -58.4(5)
Fe2 P2 C33 C34 174.6(4)
C35B P2 C35A C36A 8(18)
C33 P2 C35A C36A 74(8)
C31 P2 C35A C36A -178(8)
Fe2 P2 C35A C36A -61(8)
C35A P2 C35B C36B -176(20)
C33 P2 C35B C36B 68.2(8)
C31 P2 C35B C36B 177.8(8)
Fe2 P2 C35B C36B -62.5(8)
C9 N4 B1 N6 118.8(5)
N3 N4 B1 N6 -69.2(5)
C9 N4 B1 N2 -121.1(5)
N3 N4 B1 N2 50.8(5)
C14 N6 B1 N4 -116.9(5)
N5 N6 B1 N4 58.7(5)
C14 N6 B1 N2 124.0(5)
N5 N6 B1 N2 -60.4(5)
C4 N2 B1 N4 116.7(5)
N1 N2 B1 N4 -62.4(5)
C4 N2 B1 N6 -124.1(5)
N1 N2 B1 N6 56.8(5)
C58 C57 C62 C61 0.1(7)
B2 C57 C62 C61 -176.0(5)
C57 C62 C61 C60 0.0(8)
C62 C61 C60 C59 0.2(8)
C68 C63 C64 C65 0.4(7)
B2 C63 C64 C65 -177.9(5)
C61 C60 C59 C58 -0.5(8)
C63 C64 C65 C66 0.7(8)
C60 C59 C58 C57 0.6(8)
C62 C57 C58 C59 -0.4(7)
B2 C57 C58 C59 175.8(5)
C64 C65 C66 C67 -1.3(7)
C65 C66 C67 C68 0.8(7)
C52 C51 C56 C55 -2.7(8)
B2 C51 C56 C55 173.3(5)
C66 C67 C68 C63 0.4(7)
C64 C63 C68 C67 -1.0(7)
B2 C63 C68 C67 177.3(4)
C51 C56 C55 C54 2.4(9)
C56 C55 C54 C53 -0.3(9)
C55 C54 C53 C52 -1.3(9)
C56 C51 C52 C53 1.0(8)
B2 C51 C52 C53 -174.9(5)
C54 C53 C52 C51 0.9(9)
C74 C69 C70 C71 -0.7(8)
B2 C69 C70 C71 176.3(5)
C69 C70 C71 C72 0.6(9)
C70 C71 C72 C73 0.0(9)
C71 C72 C73 C74 -0.3(9)
C72 C73 C74 C69 0.2(9)
C70 C69 C74 C73 0.3(8)
B2 C69 C74 C73 -176.7(5)
C74 C69 B2 C57 -21.3(6)
C70 C69 B2 C57 161.9(5)
C74 C69 B2 C63 101.2(5)
C70 C69 B2 C63 -75.6(6)
C74 C69 B2 C51 -138.0(5)
C70 C69 B2 C51 45.2(6)
C62 C57 B2 C69 97.3(5)
C58 C57 B2 C69 -78.5(5)
C62 C57 B2 C63 -23.6(7)
C58 C57 B2 C63 160.6(4)
C62 C57 B2 C51 -144.4(5)
C58 C57 B2 C51 39.8(6)
C68 C63 B2 C69 18.5(6)
C64 C63 B2 C69 -163.3(4)
C68 C63 B2 C57 138.3(5)
C64 C63 B2 C57 -43.5(6)
C68 C63 B2 C51 -102.3(5)
C64 C63 B2 C51 75.9(6)
C52 C51 B2 C69 -152.9(5)
C56 C51 B2 C69 31.5(6)
C52 C51 B2 C57 90.0(5)
C56 C51 B2 C57 -85.6(6)
C52 C51 B2 C63 -32.3(6)
C56 C51 B2 C63 152.1(5)
S2 Fe3 P3A C41A 73.8(3)
S3 Fe3 P3A C41A -60.3(3)
Se1 Fe3 P3A C41A -175.0(3)
P3B Fe3 P3A C41A -83.4(19)
Fe1 Fe3 P3A C41A -136.2(3)
Fe2 Fe3 P3A C41A 132.9(3)
W1 Fe3 P3A C41A 24.8(4)
S2 Fe3 P3A C43A -166.8(3)
S3 Fe3 P3A C43A 59.1(3)
Se1 Fe3 P3A C43A -55.6(3)
P3B Fe3 P3A C43A 36.0(18)
Fe1 Fe3 P3A C43A -16.8(4)
Fe2 Fe3 P3A C43A -107.7(3)
W1 Fe3 P3A C43A 144.2(3)
S2 Fe3 P3A C45A -52.2(3)
S3 Fe3 P3A C45A 173.7(3)
Se1 Fe3 P3A C45A 59.1(3)
P3B Fe3 P3A C45A 151(2)
Fe1 Fe3 P3A C45A 97.8(3)
Fe2 Fe3 P3A C45A 6.9(3)
W1 Fe3 P3A C45A -101.2(3)
C43A P3A C41A C42A 159.9(7)
C45A P3A C41A C42A 52.3(8)
Fe3 P3A C41A C42A -76.1(7)
C41A P3A C43A C44A 63.5(7)
C45A P3A C43A C44A 171.7(6)
Fe3 P3A C43A C44A -69.6(6)
C41A P3A C45A C46A 131.2(7)
C43A P3A C45A C46A 26.3(8)
Fe3 P3A C45A C46A -92.4(7)
S2 Fe3 P3B C43B 111.5(8)
S3 Fe3 P3B C43B -23.0(9)
P3A Fe3 P3B C43B 136(2)
Se1 Fe3 P3B C43B -134.3(8)
Fe1 Fe3 P3B C43B -87.7(9)
Fe2 Fe3 P3B C43B 178.7(7)
W1 Fe3 P3B C43B 42.7(11)
S2 Fe3 P3B C45B -93.4(7)
S3 Fe3 P3B C45B 132.1(7)
P3A Fe3 P3B C45B -68.7(19)
Se1 Fe3 P3B C45B 20.8(7)
Fe1 Fe3 P3B C45B 67.4(8)
Fe2 Fe3 P3B C45B -26.2(8)
W1 Fe3 P3B C45B -162.2(6)
S2 Fe3 P3B C41B -4.3(7)
S3 Fe3 P3B C41B -138.8(5)
P3A Fe3 P3B C41B 20.3(17)
Se1 Fe3 P3B C41B 109.8(6)
Fe1 Fe3 P3B C41B 156.5(5)
Fe2 Fe3 P3B C41B 62.8(7)
W1 Fe3 P3B C41B -73.2(8)
C43B P3B C41B C42B -40(2)
C45B P3B C41B C42B -154(2)
Fe3 P3B C41B C42B 89.2(18)
C45B P3B C43B C44B -97.5(14)
C41B P3B C43B C44B 173.9(13)
Fe3 P3B C43B C44B 58.5(15)
C43B P3B C45B C46B -97.6(16)
C41B P3B C45B C46B 4.2(15)
Fe3 P3B C45B C46B 105.0(14)
